data_1502414
loop_
_publ_author_name
'Chen, Tse-An'
'Liu, Rai-Shung'

_publ_section_title
;
 Synthesis of large polycyclic aromatic hydrocarbons from
 bis(biaryl)acetylenes: large planar PAHs with low \p-sextets.
;
_journal_issue 17
_journal_name_full 'Organic letters'
_journal_page_first 4644
_journal_page_last 4647
_journal_paper_doi 10.1021/ol201854g
_journal_volume 13
_journal_year 2011
_chemical_formula_sum 'C51 H42 Cl2'
_chemical_formula_weight 725.75
_chemical_name_systematic
; 
 ? 
;
_space_group_IT_number 15
_symmetry_cell_setting monoclinic
_symmetry_space_group_name_Hall '-C 2yc'
_symmetry_space_group_name_H-M 'C 1 2/c 1'
_atom_sites_solution_hydrogens geom
_atom_sites_solution_primary direct
_atom_sites_solution_secondary difmap
_audit_creation_method SHELXL-97
_cell_angle_alpha 90.00
_cell_angle_beta 124.9790(10)
_cell_angle_gamma 90.00
_cell_formula_units_Z 8
_cell_length_a 35.134(3)
_cell_length_b 9.7804(10)
_cell_length_c 28.186(3)
_cell_measurement_reflns_used 8387
_cell_measurement_temperature 100(2)
_cell_measurement_theta_max 25
_cell_measurement_theta_min 2.5
_cell_volume 7935.9(14)
_computing_cell_refinement 'Bruker APEX2'
_computing_data_collection 'Bruker APEX2'
_computing_data_reduction 'Bruker APEX2'
_computing_molecular_graphics 'Bruker APEX2'
_computing_publication_material 'Bruker APEX2'
_computing_structure_refinement 'Shelxtl-97 (Sheldrick, 2008)'
_computing_structure_solution 'Shelxtl-97 (Sheldrick, 2008)'
_diffrn_ambient_temperature 100(2)
_diffrn_measured_fraction_theta_full 0.995
_diffrn_measured_fraction_theta_max 0.995
_diffrn_measurement_device_type 'CCD area detector'
_diffrn_measurement_method 'phi and omega scans'
_diffrn_radiation_monochromator graphite
_diffrn_radiation_source 'fine-focus sealed tube'
_diffrn_radiation_type MoK\a
_diffrn_radiation_wavelength 0.71073
_diffrn_reflns_av_R_equivalents 0.0300
_diffrn_reflns_av_sigmaI/netI 0.0339
_diffrn_reflns_limit_h_max 25
_diffrn_reflns_limit_h_min -43
_diffrn_reflns_limit_k_max 12
_diffrn_reflns_limit_k_min -11
_diffrn_reflns_limit_l_max 35
_diffrn_reflns_limit_l_min -33
_diffrn_reflns_number 30447
_diffrn_reflns_theta_full 26.37
_diffrn_reflns_theta_max 26.37
_diffrn_reflns_theta_min 1.41
_exptl_absorpt_coefficient_mu 0.198
_exptl_absorpt_correction_T_max 0.7454
_exptl_absorpt_correction_T_min 0.6692
_exptl_absorpt_correction_type empirical
_exptl_crystal_colour 'Pale Yellow'
_exptl_crystal_density_diffrn 1.215
_exptl_crystal_density_meas ?
_exptl_crystal_density_method 'not measured'
_exptl_crystal_description Lump
_exptl_crystal_F_000 3056
_exptl_crystal_size_max 0.22
_exptl_crystal_size_mid 0.20
_exptl_crystal_size_min 0.20
_refine_diff_density_max 0.308
_refine_diff_density_min -0.403
_refine_diff_density_rms 0.050
_refine_ls_extinction_method none
_refine_ls_goodness_of_fit_ref 1.055
_refine_ls_hydrogen_treatment constr
_refine_ls_matrix_type full
_refine_ls_number_parameters 485
_refine_ls_number_reflns 8085
_refine_ls_number_restraints 0
_refine_ls_restrained_S_all 1.055
_refine_ls_R_factor_all 0.0620
_refine_ls_R_factor_gt 0.0431
_refine_ls_shift/su_max 0.000
_refine_ls_shift/su_mean 0.000
_refine_ls_structure_factor_coef Fsqd
_refine_ls_weighting_details 'calc w=1/[\s^2^(Fo^2^)+(0.0462P)^2^+9.6511P] where P=(Fo^2^+2Fc^2^)/3'
_refine_ls_weighting_scheme calc
_refine_ls_wR_factor_gt 0.1061
_refine_ls_wR_factor_ref 0.1143
_reflns_number_gt 6135
_reflns_number_total 8085
_reflns_threshold_expression >2sigma(I)
_cod_data_source_file ol201854g_si_002.cif
_cod_data_source_block 3c
_cod_depositor_comments
;
The following automatic conversions were performed:

'_symmetry_cell_setting' value 'Monoclinic' changed to 'monoclinic'
according to /home/saulius/struct/CIF-dictionaries/cif_core.dic
dictionary named 'cif_core.dic' version 2.4.1 from 2010-06-29.

Automatic conversion script
Id: cif_fix_values 1715 2011-07-08 13:25:40Z adriana 

The following automatic conversions were performed:

'_exptl_crystal_density_meas' value 'not measured' was changed to '?'
- the value is perceived as not measured.

Automatic conversion script
Id: cif_fix_values 3008 2015-01-20 13:52:24Z robertas 
;
_cod_original_cell_volume 7935.9(13)
_cod_original_sg_symbol_H-M C2/c
_cod_database_code 1502414

loop_
_symmetry_equiv_pos_as_xyz
'x, y, z'
'-x, y, -z+1/2'
'x+1/2, y+1/2, z'
'-x+1/2, y+1/2, -z+1/2'
'-x, -y, -z'
'x, -y, z-1/2'
'-x+1/2, -y+1/2, -z'
'x+1/2, -y+1/2, z-1/2'

loop_
_atom_site_label
_atom_site_type_symbol
_atom_site_fract_x
_atom_site_fract_y
_atom_site_fract_z
_atom_site_U_iso_or_equiv
_atom_site_adp_type
_atom_site_occupancy
_atom_site_symmetry_multiplicity
_atom_site_calc_flag
_atom_site_refinement_flags
C1 C 0.04701(6) -0.03971(19) 0.07942(7) 0.0167(4) Uani 1 1 d .
C2 C 0.04091(6) -0.18011(19) 0.07979(8) 0.0175(4) Uani 1 1 d .
C3 C 0.07833(6) -0.26150(19) 0.12732(8) 0.0181(4) Uani 1 1 d .
C4 C 0.08476(6) -0.3997(2) 0.11976(8) 0.0213(4) Uani 1 1 d .
H4 H 0.0625 -0.4439 0.0843 0.026 Uiso 1 1 calc R
C5 C 0.12292(6) -0.4723(2) 0.16315(9) 0.0238(4) Uani 1 1 d .
H5 H 0.1268 -0.5654 0.1572 0.029 Uiso 1 1 calc R
C6 C 0.15549(6) -0.4089(2) 0.21549(9) 0.0259(4) Uani 1 1 d .
H6 H 0.1813 -0.4592 0.2456 0.031 Uiso 1 1 calc R
C7 C 0.15030(6) -0.2725(2) 0.22373(8) 0.0236(4) Uani 1 1 d .
H7 H 0.1728 -0.2299 0.2595 0.028 Uiso 1 1 calc R
C8 C 0.11214(6) -0.1958(2) 0.17997(8) 0.0192(4) Uani 1 1 d .
C9 C 0.10624(6) -0.0508(2) 0.18611(8) 0.0193(4) Uani 1 1 d .
C10 C 0.12934(6) 0.0116(2) 0.24092(8) 0.0244(4) Uani 1 1 d .
H10 H 0.1504 -0.0408 0.2745 0.029 Uiso 1 1 calc R
C11 C 0.12213(7) 0.1470(2) 0.24685(9) 0.0279(5) Uani 1 1 d .
H11 H 0.1379 0.1873 0.2842 0.034 Uiso 1 1 calc R
C12 C 0.09160(6) 0.2248(2) 0.19769(8) 0.0249(4) Uani 1 1 d .
H12 H 0.0860 0.3177 0.2016 0.030 Uiso 1 1 calc R
C13 C 0.06948(6) 0.1669(2) 0.14332(8) 0.0209(4) Uani 1 1 d .
H13 H 0.0493 0.2216 0.1102 0.025 Uiso 1 1 calc R
C14 C 0.07612(6) 0.02832(19) 0.13589(8) 0.0176(4) Uani 1 1 d .
C15 C 0.01994(6) 0.03094(18) 0.02378(7) 0.0159(4) Uani 1 1 d .
C16 C 0.03598(6) 0.15717(18) 0.01347(7) 0.0163(4) Uani 1 1 d .
C17 C 0.08316(6) 0.19789(19) 0.04735(8) 0.0185(4) Uani 1 1 d .
H17 H 0.1050 0.1461 0.0807 0.022 Uiso 1 1 calc R
C18 C 0.09803(6) 0.31005(19) 0.03325(8) 0.0201(4) Uani 1 1 d .
H18 H 0.1299 0.3350 0.0573 0.024 Uiso 1 1 calc R
C19 C 0.06697(6) 0.38986(19) -0.01637(8) 0.0191(4) Uani 1 1 d .
C20 C 0.02086(6) 0.35255(19) -0.04899(8) 0.0186(4) Uani 1 1 d .
H20 H -0.0008 0.4069 -0.0815 0.022 Uiso 1 1 calc R
C21 C 0.00443(6) 0.23585(19) -0.03586(7) 0.0168(4) Uani 1 1 d .
C22 C 0.08566(6) 0.5037(2) -0.03516(8) 0.0219(4) Uani 1 1 d .
C23 C 0.11995(7) 0.4402(2) -0.04640(10) 0.0340(5) Uani 1 1 d .
H23A H 0.1042 0.3683 -0.0758 0.051 Uiso 1 1 calc R
H23B H 0.1464 0.4007 -0.0104 0.051 Uiso 1 1 calc R
H23C H 0.1311 0.5111 -0.0602 0.051 Uiso 1 1 calc R
C24 C 0.11124(7) 0.6119(2) 0.01277(9) 0.0316(5) Uani 1 1 d .
H24A H 0.1254 0.6795 0.0017 0.047 Uiso 1 1 calc R
H24B H 0.1355 0.5676 0.0490 0.047 Uiso 1 1 calc R
H24C H 0.0891 0.6575 0.0181 0.047 Uiso 1 1 calc R
C25 C 0.04695(7) 0.5727(2) -0.09099(9) 0.0295(5) Uani 1 1 d .
H25A H 0.0310 0.5045 -0.1219 0.044 Uiso 1 1 calc R
H25B H 0.0603 0.6436 -0.1019 0.044 Uiso 1 1 calc R
H25C H 0.0247 0.6145 -0.0849 0.044 Uiso 1 1 calc R
C26 C 0.23907(6) 0.26147(19) 0.05837(7) 0.0163(4) Uani 1 1 d .
C27 C 0.20724(6) 0.15556(19) 0.04151(7) 0.0166(4) Uani 1 1 d .
C28 C 0.20024(6) 0.1003(2) 0.08422(8) 0.0184(4) Uani 1 1 d .
C29 C 0.18531(6) -0.0350(2) 0.08107(8) 0.0212(4) Uani 1 1 d .
H29 H 0.1769 -0.0901 0.0487 0.025 Uiso 1 1 calc R
C30 C 0.18263(6) -0.0891(2) 0.12436(8) 0.0256(4) Uani 1 1 d .
H30 H 0.1723 -0.1805 0.1215 0.031 Uiso 1 1 calc R
C31 C 0.19501(6) -0.0096(2) 0.17205(8) 0.0273(5) Uani 1 1 d .
H31 H 0.1931 -0.0468 0.2018 0.033 Uiso 1 1 calc R
C32 C 0.21002(6) 0.1227(2) 0.17649(8) 0.0245(4) Uani 1 1 d .
H32 H 0.2183 0.1761 0.2093 0.029 Uiso 1 1 calc R
C33 C 0.21335(6) 0.1803(2) 0.13318(7) 0.0191(4) Uani 1 1 d .
C34 C 0.22910(6) 0.3200(2) 0.13649(7) 0.0188(4) Uani 1 1 d .
C35 C 0.22717(6) 0.4207(2) 0.17078(8) 0.0238(4) Uani 1 1 d .
H35 H 0.2175 0.3957 0.1950 0.029 Uiso 1 1 calc R
C36 C 0.23894(6) 0.5546(2) 0.17002(8) 0.0257(4) Uani 1 1 d .
H36 H 0.2371 0.6211 0.1931 0.031 Uiso 1 1 calc R
C37 C 0.25367(6) 0.5923(2) 0.13515(8) 0.0250(4) Uani 1 1 d .
H37 H 0.2615 0.6847 0.1342 0.030 Uiso 1 1 calc R
C38 C 0.25679(6) 0.4953(2) 0.10216(8) 0.0214(4) Uani 1 1 d .
H38 H 0.2675 0.5216 0.0792 0.026 Uiso 1 1 calc R
C39 C 0.24455(6) 0.35811(19) 0.10161(7) 0.0176(4) Uani 1 1 d .
C40 C 0.26050(6) 0.27868(18) 0.02754(7) 0.0158(4) Uani 1 1 d .
C41 C 0.30611(6) 0.34007(18) 0.05460(7) 0.0163(4) Uani 1 1 d .
C42 C 0.33869(6) 0.34625(19) 0.11512(8) 0.0191(4) Uani 1 1 d .
H42 H 0.3302 0.3135 0.1396 0.023 Uiso 1 1 calc R
C43 C 0.38232(6) 0.39847(19) 0.13946(8) 0.0197(4) Uani 1 1 d .
H43 H 0.4034 0.4021 0.1804 0.024 Uiso 1 1 calc R
C44 C 0.39645(6) 0.44697(19) 0.10472(8) 0.0176(4) Uani 1 1 d .
C45 C 0.36530(6) 0.43817(19) 0.04556(8) 0.0174(4) Uani 1 1 d .
H45 H 0.3745 0.4697 0.0217 0.021 Uiso 1 1 calc R
C46 C 0.31999(6) 0.38381(18) 0.01891(7) 0.0160(4) Uani 1 1 d .
C47 C 0.44571(6) 0.5020(2) 0.13289(8) 0.0201(4) Uani 1 1 d .
C48 C 0.48119(7) 0.3871(2) 0.16749(9) 0.0303(5) Uani 1 1 d .
H48A H 0.4767 0.3508 0.1964 0.045 Uiso 1 1 calc R
H48B H 0.5127 0.4236 0.1870 0.045 Uiso 1 1 calc R
H48C H 0.4766 0.3136 0.1410 0.045 Uiso 1 1 calc R
C49 C 0.45335(7) 0.6195(2) 0.17381(8) 0.0259(4) Uani 1 1 d .
H49A H 0.4292 0.6889 0.1521 0.039 Uiso 1 1 calc R
H49B H 0.4839 0.6607 0.1902 0.039 Uiso 1 1 calc R
H49C H 0.4518 0.5838 0.2052 0.039 Uiso 1 1 calc R
C50 C 0.45319(6) 0.5547(2) 0.08785(8) 0.0239(4) Uani 1 1 d .
H50A H 0.4501 0.4788 0.0632 0.036 Uiso 1 1 calc R
H50B H 0.4843 0.5944 0.1075 0.036 Uiso 1 1 calc R
H50C H 0.4299 0.6248 0.0640 0.036 Uiso 1 1 calc R
C51 C 0.20922(8) 0.4080(3) 0.43024(11) 0.0425(6) Uani 1 1 d .
H51A H 0.2078 0.4807 0.4536 0.051 Uiso 1 1 calc R
H51B H 0.2423 0.3921 0.4460 0.051 Uiso 1 1 calc R
Cl1 Cl 0.18481(2) 0.25468(6) 0.43627(3) 0.04740(17) Uani 1 1 d .
Cl2 Cl 0.17963(2) 0.46238(7) 0.35800(3) 0.05574(19) Uani 1 1 d .

loop_
_atom_site_aniso_label
_atom_site_aniso_U_11
_atom_site_aniso_U_22
_atom_site_aniso_U_33
_atom_site_aniso_U_23
_atom_site_aniso_U_13
_atom_site_aniso_U_12
C1 0.0125(8) 0.0208(10) 0.0163(9) 0.0004(7) 0.0081(7) -0.0030(7)
C2 0.0152(8) 0.0224(10) 0.0159(9) 0.0014(7) 0.0095(7) -0.0017(7)
C3 0.0157(8) 0.0219(10) 0.0174(9) 0.0047(8) 0.0100(7) -0.0014(7)
C4 0.0175(8) 0.0245(11) 0.0219(10) 0.0020(8) 0.0113(8) -0.0024(7)
C5 0.0219(9) 0.0213(11) 0.0305(11) 0.0066(8) 0.0163(9) 0.0020(8)
C6 0.0177(9) 0.0298(12) 0.0264(11) 0.0108(9) 0.0104(8) 0.0033(8)
C7 0.0170(9) 0.0330(12) 0.0175(10) 0.0042(8) 0.0080(8) -0.0042(8)
C8 0.0166(8) 0.0253(10) 0.0169(9) 0.0054(8) 0.0104(8) -0.0020(7)
C9 0.0144(8) 0.0276(11) 0.0161(9) 0.0016(8) 0.0088(7) -0.0060(7)
C10 0.0217(9) 0.0313(12) 0.0153(9) 0.0027(8) 0.0077(8) -0.0041(8)
C11 0.0288(10) 0.0330(12) 0.0178(10) -0.0056(9) 0.0110(9) -0.0099(9)
C12 0.0280(10) 0.0237(11) 0.0250(10) -0.0047(8) 0.0163(9) -0.0071(8)
C13 0.0185(9) 0.0245(11) 0.0189(10) 0.0019(8) 0.0103(8) -0.0040(8)
C14 0.0129(8) 0.0237(10) 0.0166(9) 0.0001(7) 0.0087(7) -0.0046(7)
C15 0.0139(8) 0.0186(10) 0.0158(9) 0.0002(7) 0.0089(7) -0.0009(7)
C16 0.0165(8) 0.0174(9) 0.0145(9) -0.0007(7) 0.0087(7) -0.0023(7)
C17 0.0166(8) 0.0211(10) 0.0148(9) 0.0029(7) 0.0072(7) -0.0014(7)
C18 0.0143(8) 0.0214(10) 0.0201(10) -0.0008(8) 0.0073(8) -0.0044(7)
C19 0.0196(8) 0.0174(10) 0.0201(10) -0.0004(7) 0.0111(8) -0.0028(7)
C20 0.0190(8) 0.0166(10) 0.0180(9) 0.0021(7) 0.0093(8) 0.0012(7)
C21 0.0157(8) 0.0183(10) 0.0157(9) -0.0018(7) 0.0086(7) -0.0026(7)
C22 0.0203(9) 0.0195(10) 0.0233(10) 0.0023(8) 0.0110(8) -0.0043(7)
C23 0.0372(11) 0.0285(12) 0.0495(14) 0.0075(10) 0.0326(11) -0.0023(9)
C24 0.0338(11) 0.0254(11) 0.0286(11) 0.0016(9) 0.0137(10) -0.0121(9)
C25 0.0289(10) 0.0253(12) 0.0274(11) 0.0077(9) 0.0120(9) -0.0060(9)
C26 0.0140(8) 0.0209(10) 0.0123(9) 0.0017(7) 0.0065(7) 0.0007(7)
C27 0.0151(8) 0.0203(10) 0.0157(9) 0.0014(7) 0.0096(7) 0.0011(7)
C28 0.0105(8) 0.0278(11) 0.0150(9) 0.0028(8) 0.0062(7) 0.0002(7)
C29 0.0151(8) 0.0284(11) 0.0177(9) 0.0021(8) 0.0080(8) -0.0023(7)
C30 0.0183(9) 0.0321(12) 0.0246(10) 0.0068(9) 0.0112(8) -0.0042(8)
C31 0.0184(9) 0.0467(14) 0.0167(10) 0.0092(9) 0.0100(8) -0.0034(9)
C32 0.0174(9) 0.0426(13) 0.0137(9) 0.0011(8) 0.0090(8) -0.0034(8)
C33 0.0115(8) 0.0317(11) 0.0126(9) 0.0019(8) 0.0060(7) -0.0004(7)
C34 0.0110(8) 0.0318(11) 0.0097(8) 0.0002(8) 0.0036(7) -0.0004(7)
C35 0.0166(8) 0.0404(13) 0.0139(9) -0.0017(8) 0.0084(8) -0.0001(8)
C36 0.0203(9) 0.0363(12) 0.0163(9) -0.0088(9) 0.0081(8) 0.0009(8)
C37 0.0204(9) 0.0280(11) 0.0197(10) -0.0064(8) 0.0075(8) -0.0030(8)
C38 0.0169(8) 0.0300(11) 0.0157(9) -0.0021(8) 0.0085(8) -0.0037(8)
C39 0.0116(8) 0.0255(10) 0.0120(9) -0.0022(7) 0.0047(7) -0.0016(7)
C40 0.0153(8) 0.0171(9) 0.0151(9) 0.0006(7) 0.0088(7) -0.0007(7)
C41 0.0171(8) 0.0163(9) 0.0161(9) -0.0020(7) 0.0100(7) -0.0018(7)
C42 0.0214(9) 0.0219(10) 0.0176(9) -0.0006(7) 0.0134(8) -0.0025(7)
C43 0.0185(8) 0.0245(10) 0.0134(9) -0.0012(8) 0.0076(7) -0.0014(7)
C44 0.0157(8) 0.0173(10) 0.0182(9) -0.0004(7) 0.0089(7) -0.0002(7)
C45 0.0187(8) 0.0179(10) 0.0184(9) 0.0000(7) 0.0124(8) -0.0025(7)
C46 0.0160(8) 0.0171(9) 0.0153(9) 0.0004(7) 0.0091(7) -0.0003(7)
C47 0.0154(8) 0.0244(10) 0.0179(9) -0.0003(8) 0.0080(8) -0.0034(7)
C48 0.0202(9) 0.0357(13) 0.0297(11) 0.0051(9) 0.0111(9) 0.0011(9)
C49 0.0233(9) 0.0316(12) 0.0201(10) -0.0034(9) 0.0108(8) -0.0092(8)
C50 0.0176(8) 0.0316(12) 0.0233(10) -0.0016(8) 0.0122(8) -0.0065(8)
C51 0.0390(12) 0.0394(14) 0.0508(15) -0.0112(12) 0.0267(12) -0.0069(11)
Cl1 0.0394(3) 0.0358(3) 0.0730(5) -0.0100(3) 0.0358(3) -0.0011(3)
Cl2 0.0513(4) 0.0470(4) 0.0502(4) -0.0091(3) 0.0182(3) -0.0076(3)

loop_
_atom_type_symbol
_atom_type_description
_atom_type_scat_dispersion_real
_atom_type_scat_dispersion_imag
_atom_type_scat_source
C C 0.0033 0.0016 'International Tables Vol C Tables 4.2.6.8 and 6.1.1.4'
H H 0.0000 0.0000 'International Tables Vol C Tables 4.2.6.8 and 6.1.1.4'
Cl Cl 0.1484 0.1585 'International Tables Vol C Tables 4.2.6.8 and 6.1.1.4'

loop_
_geom_angle_atom_site_label_1
_geom_angle_atom_site_label_2
_geom_angle_atom_site_label_3
_geom_angle
_geom_angle_site_symmetry_1
_geom_angle_site_symmetry_3
C2 C1 C15 117.84(16) . .
C2 C1 C14 116.99(16) . .
C15 C1 C14 124.76(16) . .
C1 C2 C21 117.58(16) . 5
C1 C2 C3 118.88(16) . .
C21 C2 C3 123.22(16) 5 .
C4 C3 C8 118.93(16) . .
C4 C3 C2 121.49(17) . .
C8 C3 C2 119.13(17) . .
C5 C4 C3 121.15(18) . .
C5 C4 H4 119.4 . .
C3 C4 H4 119.4 . .
C4 C5 C6 119.96(19) . .
C4 C5 H5 120.0 . .
C6 C5 H5 120.0 . .
C7 C6 C5 120.01(18) . .
C7 C6 H6 120.0 . .
C5 C6 H6 120.0 . .
C6 C7 C8 121.13(18) . .
C6 C7 H7 119.4 . .
C8 C7 H7 119.4 . .
C7 C8 C3 118.79(18) . .
C7 C8 C9 122.86(17) . .
C3 C8 C9 118.35(16) . .
C10 C9 C14 119.34(18) . .
C10 C9 C8 121.39(17) . .
C14 C9 C8 119.26(16) . .
C11 C10 C9 121.37(18) . .
C11 C10 H10 119.3 . .
C9 C10 H10 119.3 . .
C10 C11 C12 119.62(18) . .
C10 C11 H11 120.2 . .
C12 C11 H11 120.2 . .
C13 C12 C11 120.12(19) . .
C13 C12 H12 119.9 . .
C11 C12 H12 119.9 . .
C12 C13 C14 121.52(18) . .
C12 C13 H13 119.2 . .
C14 C13 H13 119.2 . .
C13 C14 C9 117.98(17) . .
C13 C14 C1 121.64(16) . .
C9 C14 C1 119.53(17) . .
C15 C15 C16 117.7(2) 5 .
C15 C15 C1 120.0(2) 5 .
C16 C15 C1 121.87(15) . .
C21 C16 C17 117.81(16) . .
C21 C16 C15 119.00(15) . .
C17 C16 C15 122.84(16) . .
C18 C17 C16 121.60(17) . .
C18 C17 H17 119.2 . .
C16 C17 H17 119.2 . .
C17 C18 C19 121.49(16) . .
C17 C18 H18 119.3 . .
C19 C18 H18 119.3 . .
C20 C19 C18 117.31(16) . .
C20 C19 C22 122.34(16) . .
C18 C19 C22 120.09(15) . .
C19 C20 C21 122.51(17) . .
C19 C20 H20 118.7 . .
C21 C20 H20 118.7 . .
C16 C21 C20 119.23(15) . .
C16 C21 C2 119.63(16) . 5
C20 C21 C2 119.39(16) . 5
C25 C22 C19 111.88(15) . .
C25 C22 C24 109.16(17) . .
C19 C22 C24 110.31(16) . .
C25 C22 C23 107.83(17) . .
C19 C22 C23 108.56(16) . .
C24 C22 C23 109.04(16) . .
C22 C23 H23A 109.5 . .
C22 C23 H23B 109.5 . .
H23A C23 H23B 109.5 . .
C22 C23 H23C 109.5 . .
H23A C23 H23C 109.5 . .
H23B C23 H23C 109.5 . .
C22 C24 H24A 109.5 . .
C22 C24 H24B 109.5 . .
H24A C24 H24B 109.5 . .
C22 C24 H24C 109.5 . .
H24A C24 H24C 109.5 . .
H24B C24 H24C 109.5 . .
C22 C25 H25A 109.5 . .
C22 C25 H25B 109.5 . .
H25A C25 H25B 109.5 . .
C22 C25 H25C 109.5 . .
H25A C25 H25C 109.5 . .
H25B C25 H25C 109.5 . .
C27 C26 C40 118.24(16) . .
C27 C26 C39 117.40(15) . .
C40 C26 C39 123.94(16) . .
C26 C27 C46 117.32(15) . 7
C26 C27 C28 118.35(16) . .
C46 C27 C28 124.07(15) 7 .
C29 C28 C33 118.87(16) . .
C29 C28 C27 121.87(17) . .
C33 C28 C27 118.95(17) . .
C30 C29 C28 121.07(18) . .
C30 C29 H29 119.5 . .
C28 C29 H29 119.5 . .
C29 C30 C31 119.86(19) . .
C29 C30 H30 120.1 . .
C31 C30 H30 120.1 . .
C32 C31 C30 120.37(17) . .
C32 C31 H31 119.8 . .
C30 C31 H31 119.8 . .
C31 C32 C33 120.99(18) . .
C31 C32 H32 119.5 . .
C33 C32 H32 119.5 . .
C32 C33 C28 118.83(18) . .
C32 C33 C34 122.43(17) . .
C28 C33 C34 118.73(16) . .
C35 C34 C39 118.64(18) . .
C35 C34 C33 122.29(16) . .
C39 C34 C33 118.97(16) . .
C36 C35 C34 121.44(17) . .
C36 C35 H35 119.3 . .
C34 C35 H35 119.3 . .
C35 C36 C37 119.83(18) . .
C35 C36 H36 120.1 . .
C37 C36 H36 120.1 . .
C38 C37 C36 119.89(19) . .
C38 C37 H37 120.1 . .
C36 C37 H37 120.1 . .
C37 C38 C39 121.51(17) . .
C37 C38 H38 119.2 . .
C39 C38 H38 119.2 . .
C38 C39 C34 118.65(17) . .
C38 C39 C26 121.19(16) . .
C34 C39 C26 119.14(16) . .
C40 C40 C26 119.62(19) 7 .
C40 C40 C41 118.04(18) 7 .
C26 C40 C41 121.94(15) . .
C42 C41 C46 118.46(15) . .
C42 C41 C40 122.67(15) . .
C46 C41 C40 118.60(15) . .
C43 C42 C41 121.44(16) . .
C43 C42 H42 119.3 . .
C41 C42 H42 119.3 . .
C42 C43 C44 121.09(17) . .
C42 C43 H43 119.5 . .
C44 C43 H43 119.5 . .
C45 C44 C43 117.93(15) . .
C45 C44 C47 121.89(15) . .
C43 C44 C47 120.14(16) . .
C44 C45 C46 122.48(15) . .
C44 C45 H45 118.8 . .
C46 C45 H45 118.8 . .
C41 C46 C45 118.53(15) . .
C41 C46 C27 119.48(15) . 7
C45 C46 C27 120.46(15) . 7
C50 C47 C44 111.73(15) . .
C50 C47 C49 109.39(16) . .
C44 C47 C49 108.13(14) . .
C50 C47 C48 108.08(15) . .
C44 C47 C48 109.61(15) . .
C49 C47 C48 109.89(16) . .
C47 C48 H48A 109.5 . .
C47 C48 H48B 109.5 . .
H48A C48 H48B 109.5 . .
C47 C48 H48C 109.5 . .
H48A C48 H48C 109.5 . .
H48B C48 H48C 109.5 . .
C47 C49 H49A 109.5 . .
C47 C49 H49B 109.5 . .
H49A C49 H49B 109.5 . .
C47 C49 H49C 109.5 . .
H49A C49 H49C 109.5 . .
H49B C49 H49C 109.5 . .
C47 C50 H50A 109.5 . .
C47 C50 H50B 109.5 . .
H50A C50 H50B 109.5 . .
C47 C50 H50C 109.5 . .
H50A C50 H50C 109.5 . .
H50B C50 H50C 109.5 . .
Cl2 C51 Cl1 111.59(13) . .
Cl2 C51 H51A 109.3 . .
Cl1 C51 H51A 109.3 . .
Cl2 C51 H51B 109.3 . .
Cl1 C51 H51B 109.3 . .
H51A C51 H51B 108.0 . .

loop_
_geom_bond_atom_site_label_1
_geom_bond_atom_site_label_2
_geom_bond_distance
_geom_bond_site_symmetry_2
C1 C2 1.391(3) .
C1 C15 1.460(2) .
C1 C14 1.468(2) .
C2 C21 1.452(2) 5
C2 C3 1.462(2) .
C3 C4 1.406(3) .
C3 C8 1.416(3) .
C4 C5 1.385(3) .
C4 H4 0.9500 .
C5 C6 1.391(3) .
C5 H5 0.9500 .
C6 C7 1.384(3) .
C6 H6 0.9500 .
C7 C8 1.409(3) .
C7 H7 0.9500 .
C8 C9 1.458(3) .
C9 C10 1.407(3) .
C9 C14 1.416(3) .
C10 C11 1.376(3) .
C10 H10 0.9500 .
C11 C12 1.395(3) .
C11 H11 0.9500 .
C12 C13 1.381(3) .
C12 H12 0.9500 .
C13 C14 1.411(3) .
C13 H13 0.9500 .
C15 C15 1.404(3) 5
C15 C16 1.454(2) .
C16 C21 1.410(2) .
C16 C17 1.415(2) .
C17 C18 1.368(3) .
C17 H17 0.9500 .
C18 C19 1.416(3) .
C18 H18 0.9500 .
C19 C20 1.377(2) .
C19 C22 1.533(2) .
C20 C21 1.421(2) .
C20 H20 0.9500 .
C21 C2 1.452(2) 5
C22 C25 1.526(3) .
C22 C24 1.536(3) .
C22 C23 1.541(3) .
C23 H23A 0.9800 .
C23 H23B 0.9800 .
C23 H23C 0.9800 .
C24 H24A 0.9800 .
C24 H24B 0.9800 .
C24 H24C 0.9800 .
C25 H25A 0.9800 .
C25 H25B 0.9800 .
C25 H25C 0.9800 .
C26 C27 1.393(2) .
C26 C40 1.449(2) .
C26 C39 1.465(2) .
C27 C46 1.448(2) 7
C27 C28 1.463(2) .
C28 C29 1.407(3) .
C28 C33 1.414(3) .
C29 C30 1.382(3) .
C29 H29 0.9500 .
C30 C31 1.389(3) .
C30 H30 0.9500 .
C31 C32 1.376(3) .
C31 H31 0.9500 .
C32 C33 1.409(2) .
C32 H32 0.9500 .
C33 C34 1.457(3) .
C34 C35 1.409(3) .
C34 C39 1.419(2) .
C35 C36 1.377(3) .
C35 H35 0.9500 .
C36 C37 1.397(3) .
C36 H36 0.9500 .
C37 C38 1.376(3) .
C37 H37 0.9500 .
C38 C39 1.406(3) .
C38 H38 0.9500 .
C40 C40 1.398(3) 7
C40 C41 1.452(2) .
C41 C42 1.409(2) .
C41 C46 1.412(2) .
C42 C43 1.370(2) .
C42 H42 0.9500 .
C43 C44 1.410(2) .
C43 H43 0.9500 .
C44 C45 1.376(2) .
C44 C47 1.530(2) .
C45 C46 1.418(2) .
C45 H45 0.9500 .
C46 C27 1.448(2) 7
C47 C50 1.526(2) .
C47 C49 1.539(3) .
C47 C48 1.541(3) .
C48 H48A 0.9800 .
C48 H48B 0.9800 .
C48 H48C 0.9800 .
C49 H49A 0.9800 .
C49 H49B 0.9800 .
C49 H49C 0.9800 .
C50 H50A 0.9800 .
C50 H50B 0.9800 .
C50 H50C 0.9800 .
C51 Cl2 1.756(3) .
C51 Cl1 1.783(2) .
C51 H51A 0.9900 .
C51 H51B 0.9900 .
